data_2224252
loop_
_publ_author_name
'Tadbuppa, Primjira P.'
'Tiekink, Edward R. T.'

_publ_section_title
'[(<i>Z</i>)-<i>N</i>,<i>O</i>-Disopropylthiocarbamato-\k<i>S</i>](tricyclohexylphosphine-\k<i>P</i>)gold(I)'
_journal_coeditor_code HB5218
_journal_issue 12
_journal_name_full 'Acta Crystallographica Section E'
_journal_page_first m1570
_journal_paper_doi 10.1107/S1600536809047084
_journal_volume 65
_journal_year 2009
_chemical_formula_iupac '[Au (C7 H14 N O S) (C18 H33 P)]'
_chemical_formula_moiety 'C25 H47 Au N O P S'
_chemical_formula_sum 'C25 H47 Au N O P S'
_chemical_formula_weight 637.63
_chemical_name_systematic
;
[(<i>Z</i>)-<i>N</i>,<i>O</i>-Disopropylthiocarbamato-
\k<i>S</i>](tricyclohexylphosphine-\k<i>P</i>)gold(I)
;
_space_group_IT_number 2
_symmetry_cell_setting triclinic
_symmetry_space_group_name_Hall '-P 1'
_symmetry_space_group_name_H-M 'P -1'
_atom_sites_solution_hydrogens geom
_atom_sites_solution_primary direct
_atom_sites_solution_secondary difmap
_audit_creation_method SHELXL-97
_cell_angle_alpha 73.8690(10)
_cell_angle_beta 85.2820(10)
_cell_angle_gamma 66.5150(10)
_cell_formula_units_Z 2
_cell_length_a 11.1236(5)
_cell_length_b 11.7949(6)
_cell_length_c 11.9037(6)
_cell_measurement_reflns_used 7451
_cell_measurement_temperature 223(2)
_cell_measurement_theta_max 30.0
_cell_measurement_theta_min 2.2
_cell_volume 1375.30(12)
_computing_cell_refinement 'SAINT (Bruker, 2000)'
_computing_data_collection 'SMART (Bruker, 2000)'
_computing_data_reduction 'SAINT (Bruker, 2000)'
_computing_molecular_graphics 'DIAMOND (Brandenburg, 2006)'
_computing_publication_material 'SHELXL97 (Sheldrick, 2008)'
_computing_structure_refinement 'SHELXL97 (Sheldrick, 2008)'
_computing_structure_solution 'PATTY in DIRDIF92 (Beurskens <i>et al.</i>,  1992)'
_diffrn_ambient_temperature 223(2)
_diffrn_measured_fraction_theta_full 0.996
_diffrn_measured_fraction_theta_max 0.996
_diffrn_measurement_device_type 'Bruker SMART CCD'
_diffrn_measurement_method \w
_diffrn_radiation_monochromator graphite
_diffrn_radiation_source 'fine-focus sealed tube'
_diffrn_radiation_type MoK\a
_diffrn_radiation_wavelength 0.71069
_diffrn_reflns_av_R_equivalents 0.020
_diffrn_reflns_av_sigmaI/netI 0.033
_diffrn_reflns_limit_h_max 14
_diffrn_reflns_limit_h_min -14
_diffrn_reflns_limit_k_max 15
_diffrn_reflns_limit_k_min -15
_diffrn_reflns_limit_l_max 15
_diffrn_reflns_limit_l_min -13
_diffrn_reflns_number 10973
_diffrn_reflns_theta_full 27.5
_diffrn_reflns_theta_max 27.5
_diffrn_reflns_theta_min 1.8
_diffrn_standards_decay_% 0
_diffrn_standards_number 0
_exptl_absorpt_coefficient_mu 5.499
_exptl_absorpt_correction_T_max 1
_exptl_absorpt_correction_T_min 0.636
_exptl_absorpt_correction_type multi-scan
_exptl_absorpt_process_details '(SADABS; Bruker, 2000)'
_exptl_crystal_colour colourless
_exptl_crystal_density_diffrn 1.540
_exptl_crystal_density_method 'not measured'
_exptl_crystal_description block
_exptl_crystal_F_000 644
_exptl_crystal_size_max 0.19
_exptl_crystal_size_mid 0.16
_exptl_crystal_size_min 0.11
_refine_diff_density_max 1.01
_refine_diff_density_min -0.78
_refine_ls_extinction_method none
_refine_ls_goodness_of_fit_ref 0.98
_refine_ls_hydrogen_treatment constr
_refine_ls_matrix_type full
_refine_ls_number_parameters 271
_refine_ls_number_reflns 6300
_refine_ls_number_restraints 0
_refine_ls_restrained_S_all 0.98
_refine_ls_R_factor_all 0.024
_refine_ls_R_factor_gt 0.021
_refine_ls_shift/su_max 0.001
_refine_ls_shift/su_mean 0.000
_refine_ls_structure_factor_coef Fsqd
_refine_ls_weighting_details 'calc w=1/[\s^2^(Fo^2^)+(0.0323P)^2^] where P=(Fo^2^+2Fc^2^)/3'
_refine_ls_weighting_scheme calc
_refine_ls_wR_factor_gt 0.053
_refine_ls_wR_factor_ref 0.054
_reflns_number_gt 5853
_reflns_number_total 6300
_reflns_threshold_expression I>2\s(I)
_cod_data_source_file hb5218.cif
_cod_data_source_block I
_cod_database_code 2224252
_cod_database_fobs_code 2224252

loop_
_symmetry_equiv_pos_as_xyz
'x, y, z'
'-x, -y, -z'

loop_
_atom_site_type_symbol
_atom_site_label
_atom_site_fract_x
_atom_site_fract_y
_atom_site_fract_z
_atom_site_U_iso_or_equiv
_atom_site_adp_type
_atom_site_calc_flag
_atom_site_refinement_flags
_atom_site_occupancy
_atom_site_disorder_assembly
_atom_site_disorder_group
Au Au 0.099579(9) 0.244875(8) -0.000750(8) 0.02575(4) Uani d . 1 . .
S S1 0.17603(7) 0.13648(7) 0.18959(6) 0.03236(15) Uani d . 1 . .
P P1 0.04149(6) 0.33925(6) -0.19218(6) 0.02396(13) Uani d . 1 . .
O O1 0.30086(19) -0.01420(18) 0.05751(16) 0.0341(4) Uani d . 1 . .
N N1 0.3452(2) -0.1149(2) 0.2521(2) 0.0380(6) Uani d . 1 . .
C C1 0.2845(3) -0.0148(3) 0.1727(2) 0.0302(6) Uani d . 1 . .
C C2 0.3294(3) -0.1112(3) 0.3740(3) 0.0452(8) Uani d . 1 . .
H H2 0.2426 -0.0446 0.3820 0.054 Uiso calc R 1 . .
C C3 0.4361(4) -0.0765(4) 0.4098(3) 0.0602(10) Uani d . 1 . .
H H3A 0.4276 0.0076 0.3614 0.090 Uiso calc R 1 . .
H H3B 0.5216 -0.1397 0.3996 0.090 Uiso calc R 1 . .
H H3C 0.4270 -0.0753 0.4913 0.090 Uiso calc R 1 . .
C C4 0.3361(4) -0.2409(4) 0.4495(3) 0.0616(11) Uani d . 1 . .
H H4A 0.2668 -0.2597 0.4247 0.092 Uiso calc R 1 . .
H H4B 0.3253 -0.2391 0.5307 0.092 Uiso calc R 1 . .
H H4C 0.4205 -0.3068 0.4412 0.092 Uiso calc R 1 . .
C C5 0.3930(3) -0.1300(3) 0.0295(3) 0.0385(7) Uani d . 1 . .
H H5 0.4687 -0.1722 0.0859 0.046 Uiso calc R 1 . .
C C6 0.3260(4) -0.2196(4) 0.0361(4) 0.0618(11) Uani d . 1 . .
H H6A 0.2994 -0.2453 0.1156 0.093 Uiso calc R 1 . .
H H6B 0.3860 -0.2950 0.0133 0.093 Uiso calc R 1 . .
H H6C 0.2494 -0.1766 -0.0163 0.093 Uiso calc R 1 . .
C C7 0.4384(3) -0.0863(3) -0.0916(3) 0.0458(7) Uani d . 1 . .
H H7A 0.4820 -0.0298 -0.0909 0.069 Uiso calc R 1 . .
H H7B 0.3634 -0.0407 -0.1459 0.069 Uiso calc R 1 . .
H H7C 0.4992 -0.1604 -0.1159 0.069 Uiso calc R 1 . .
C C8 0.0941(3) 0.2106(3) -0.2671(2) 0.0301(5) Uani d . 1 . .
H H8 0.1905 0.1670 -0.2545 0.036 Uiso calc R 1 . .
C C9 0.0396(4) 0.1087(3) -0.2087(3) 0.0438(7) Uani d . 1 . .
H H9A -0.0562 0.1465 -0.2185 0.053 Uiso calc R 1 . .
H H9B 0.0619 0.0785 -0.1247 0.053 Uiso calc R 1 . .
C C10 0.0966(4) -0.0041(3) -0.2628(4) 0.0544(9) Uani d . 1 . .
H H10A 0.1909 -0.0483 -0.2437 0.065 Uiso calc R 1 . .
H H10B 0.0556 -0.0651 -0.2287 0.065 Uiso calc R 1 . .
C C11 0.0755(4) 0.0378(4) -0.3945(4) 0.0631(11) Uani d . 1 . .
H H11A 0.1189 -0.0367 -0.4258 0.076 Uiso calc R 1 . .
H H11B -0.0186 0.0722 -0.4136 0.076 Uiso calc R 1 . .
C C12 0.1290(5) 0.1389(4) -0.4514(3) 0.0652(11) Uani d . 1 . .
H H12A 0.1084 0.1682 -0.5357 0.078 Uiso calc R 1 . .
H H12B 0.2246 0.1018 -0.4401 0.078 Uiso calc R 1 . .
C C13 0.0697(4) 0.2527(3) -0.3988(3) 0.0509(8) Uani d . 1 . .
H H13A 0.1083 0.3154 -0.4344 0.061 Uiso calc R 1 . .
H H13B -0.0249 0.2944 -0.4164 0.061 Uiso calc R 1 . .
C C14 0.1314(2) 0.4419(2) -0.2571(2) 0.0274(5) Uani d . 1 . .
H H14 0.1062 0.4802 -0.3413 0.033 Uiso calc R 1 . .
C C15 0.2799(3) 0.3628(3) -0.2449(3) 0.0393(7) Uani d . 1 . .
H H15A 0.3039 0.3165 -0.1626 0.047 Uiso calc R 1 . .
H H15B 0.3028 0.2992 -0.2897 0.047 Uiso calc R 1 . .
C C16 0.3585(3) 0.4462(3) -0.2882(3) 0.0469(8) Uani d . 1 . .
H H16A 0.4522 0.3926 -0.2736 0.056 Uiso calc R 1 . .
H H16B 0.3432 0.4840 -0.3728 0.056 Uiso calc R 1 . .
C C17 0.3205(3) 0.5522(3) -0.2277(3) 0.0471(8) Uani d . 1 . .
H H17A 0.3687 0.6069 -0.2609 0.057 Uiso calc R 1 . .
H H17B 0.3450 0.5144 -0.1443 0.057 Uiso calc R 1 . .
C C18 0.1739(3) 0.6335(3) -0.2416(3) 0.0449(8) Uani d . 1 . .
H H18A 0.1508 0.6788 -0.3243 0.054 Uiso calc R 1 . .
H H18B 0.1515 0.6978 -0.1976 0.054 Uiso calc R 1 . .
C C19 0.0950(3) 0.5502(3) -0.1972(3) 0.0345(6) Uani d . 1 . .
H H19A 0.0013 0.6042 -0.2114 0.041 Uiso calc R 1 . .
H H19B 0.1106 0.5129 -0.1126 0.041 Uiso calc R 1 . .
C C20 -0.1345(2) 0.4342(2) -0.2282(2) 0.0276(5) Uani d . 1 . .
H H20 -0.1723 0.3730 -0.2346 0.033 Uiso calc R 1 . .
C C21 -0.2064(3) 0.4929(3) -0.1287(2) 0.0329(6) Uani d . 1 . .
H H21A -0.1926 0.4245 -0.0559 0.039 Uiso calc R 1 . .
H H21B -0.1698 0.5519 -0.1167 0.039 Uiso calc R 1 . .
C C22 -0.3537(3) 0.5655(3) -0.1575(3) 0.0438(7) Uani d . 1 . .
H H22A -0.3920 0.5046 -0.1603 0.053 Uiso calc R 1 . .
H H22B -0.3957 0.6063 -0.0953 0.053 Uiso calc R 1 . .
C C23 -0.3806(3) 0.6671(3) -0.2735(3) 0.0418(7) Uani d . 1 . .
H H23A -0.4754 0.7097 -0.2904 0.050 Uiso calc R 1 . .
H H23B -0.3485 0.7320 -0.2690 0.050 Uiso calc R 1 . .
C C24 -0.3136(3) 0.6074(3) -0.3709(3) 0.0467(8) Uani d . 1 . .
H H24A -0.3305 0.6745 -0.4450 0.056 Uiso calc R 1 . .
H H24B -0.3499 0.5466 -0.3787 0.056 Uiso calc R 1 . .
C C25 -0.1655(3) 0.5375(3) -0.3458(3) 0.0378(7) Uani d . 1 . .
H H25A -0.1283 0.5997 -0.3443 0.045 Uiso calc R 1 . .
H H25B -0.1246 0.4974 -0.4086 0.045 Uiso calc R 1 . .

loop_
_atom_site_aniso_label
_atom_site_aniso_U_11
_atom_site_aniso_U_22
_atom_site_aniso_U_33
_atom_site_aniso_U_12
_atom_site_aniso_U_13
_atom_site_aniso_U_23
Au 0.02761(6) 0.01936(6) 0.02462(6) -0.00442(4) -0.00234(4) -0.00356(4)
S1 0.0360(4) 0.0243(3) 0.0259(3) -0.0015(3) -0.0027(3) -0.0044(3)
P1 0.0252(3) 0.0187(3) 0.0247(3) -0.0053(3) -0.0015(2) -0.0049(2)
O1 0.0358(10) 0.0254(10) 0.0282(10) -0.0006(8) 0.0011(8) -0.0048(8)
N1 0.0385(13) 0.0281(13) 0.0303(13) 0.0008(11) 0.0010(10) -0.0025(10)
C1 0.0285(13) 0.0268(14) 0.0289(14) -0.0059(11) 0.0021(10) -0.0054(11)
C2 0.0455(18) 0.0347(17) 0.0309(16) 0.0037(14) 0.0022(13) -0.0008(13)
C3 0.064(2) 0.058(2) 0.044(2) -0.011(2) -0.0136(17) -0.0071(17)
C4 0.064(2) 0.044(2) 0.046(2) -0.0061(18) 0.0062(17) 0.0104(16)
C5 0.0369(15) 0.0297(15) 0.0375(16) -0.0022(13) 0.0065(12) -0.0097(12)
C6 0.084(3) 0.041(2) 0.062(3) -0.029(2) 0.030(2) -0.0193(18)
C7 0.0444(18) 0.0478(19) 0.0451(19) -0.0154(16) 0.0150(14) -0.0201(15)
C8 0.0338(14) 0.0249(13) 0.0318(14) -0.0083(11) 0.0003(11) -0.0126(11)
C9 0.058(2) 0.0347(17) 0.0484(19) -0.0249(16) 0.0116(15) -0.0194(14)
C10 0.061(2) 0.0403(19) 0.078(3) -0.0250(18) 0.0040(19) -0.0323(19)
C11 0.059(2) 0.062(2) 0.080(3) -0.012(2) -0.006(2) -0.052(2)
C12 0.094(3) 0.058(2) 0.042(2) -0.018(2) 0.0045(19) -0.0297(18)
C13 0.072(2) 0.0406(18) 0.0328(17) -0.0105(17) -0.0007(15) -0.0158(14)
C14 0.0288(13) 0.0221(12) 0.0286(13) -0.0088(11) -0.0002(10) -0.0043(10)
C15 0.0294(14) 0.0299(15) 0.0532(19) -0.0065(12) 0.0039(12) -0.0112(13)
C16 0.0291(15) 0.0450(19) 0.061(2) -0.0141(14) 0.0047(14) -0.0079(16)
C17 0.0380(17) 0.0453(19) 0.062(2) -0.0241(16) 0.0003(15) -0.0093(16)
C18 0.0431(17) 0.0322(16) 0.063(2) -0.0198(15) 0.0036(15) -0.0102(15)
C19 0.0337(14) 0.0280(14) 0.0434(17) -0.0125(12) 0.0055(12) -0.0127(12)
C20 0.0252(12) 0.0233(13) 0.0297(14) -0.0053(10) -0.0047(10) -0.0046(10)
C21 0.0297(14) 0.0304(14) 0.0325(15) -0.0060(12) 0.0000(11) -0.0075(11)
C22 0.0282(15) 0.0349(17) 0.057(2) -0.0050(13) 0.0057(13) -0.0063(14)
C23 0.0271(14) 0.0313(16) 0.056(2) -0.0050(12) -0.0045(13) -0.0038(14)
C24 0.0392(17) 0.0387(18) 0.0473(19) -0.0044(14) -0.0180(14) 0.0003(14)
C25 0.0351(15) 0.0366(16) 0.0298(15) -0.0056(13) -0.0067(12) -0.0012(12)

loop_
_atom_type_symbol
_atom_type_description
_atom_type_scat_dispersion_real
_atom_type_scat_dispersion_imag
_atom_type_scat_source
C C 0.0033 0.0016 'International Tables Vol C Tables 4.2.6.8 and 6.1.1.4'
H H 0.0000 0.0000 'International Tables Vol C Tables 4.2.6.8 and 6.1.1.4'
Au Au -2.0133 8.8022 'International Tables Vol C Tables 4.2.6.8 and 6.1.1.4'
N N 0.0061 0.0033 'International Tables Vol C Tables 4.2.6.8 and 6.1.1.4'
O O 0.0106 0.0060 'International Tables Vol C Tables 4.2.6.8 and 6.1.1.4'
P P 0.1023 0.0942 'International Tables Vol C Tables 4.2.6.8 and 6.1.1.4'
S S 0.1246 0.1234 'International Tables Vol C Tables 4.2.6.8 and 6.1.1.4'

loop_
_geom_angle_atom_site_label_1
_geom_angle_atom_site_label_2
_geom_angle_atom_site_label_3
_geom_angle_site_symmetry_1
_geom_angle_site_symmetry_3
_geom_angle
_geom_angle_publ_flag
P1 Au S1 . . 174.94(2) ?
C1 S1 Au . . 101.17(9) ?
C20 P1 C14 . . 108.31(12) ?
C20 P1 C8 . . 106.97(12) ?
C14 P1 C8 . . 106.64(12) ?
C20 P1 Au . . 116.82(9) ?
C14 P1 Au . . 110.30(9) ?
C8 P1 Au . . 107.28(9) ?
C1 O1 C5 . . 118.2(2) ?
C1 N1 C2 . . 119.2(3) ?
N1 C1 O1 . . 120.5(3) ?
N1 C1 S1 . . 127.7(2) ?
O1 C1 S1 . . 111.82(18) ?
N1 C2 C4 . . 109.0(3) ?
N1 C2 C3 . . 109.0(3) ?
C4 C2 C3 . . 111.7(3) ?
N1 C2 H2 . . 109.0 ?
C4 C2 H2 . . 109.0 ?
C3 C2 H2 . . 109.0 ?
C2 C3 H3A . . 109.5 ?
C2 C3 H3B . . 109.5 ?
H3A C3 H3B . . 109.5 ?
C2 C3 H3C . . 109.5 ?
H3A C3 H3C . . 109.5 ?
H3B C3 H3C . . 109.5 ?
C2 C4 H4A . . 109.5 ?
C2 C4 H4B . . 109.5 ?
H4A C4 H4B . . 109.5 ?
C2 C4 H4C . . 109.5 ?
H4A C4 H4C . . 109.5 ?
H4B C4 H4C . . 109.5 ?
O1 C5 C7 . . 105.7(2) ?
O1 C5 C6 . . 109.4(3) ?
C7 C5 C6 . . 112.7(3) ?
O1 C5 H5 . . 109.6 ?
C7 C5 H5 . . 109.6 ?
C6 C5 H5 . . 109.6 ?
C5 C6 H6A . . 109.5 ?
C5 C6 H6B . . 109.5 ?
H6A C6 H6B . . 109.5 ?
C5 C6 H6C . . 109.5 ?
H6A C6 H6C . . 109.5 ?
H6B C6 H6C . . 109.5 ?
C5 C7 H7A . . 109.5 ?
C5 C7 H7B . . 109.5 ?
H7A C7 H7B . . 109.5 ?
C5 C7 H7C . . 109.5 ?
H7A C7 H7C . . 109.5 ?
H7B C7 H7C . . 109.5 ?
C13 C8 C9 . . 111.0(3) ?
C13 C8 P1 . . 116.5(2) ?
C9 C8 P1 . . 111.1(2) ?
C13 C8 H8 . . 105.8 ?
C9 C8 H8 . . 105.8 ?
P1 C8 H8 . . 105.8 ?
C8 C9 C10 . . 110.3(3) ?
C8 C9 H9A . . 109.6 ?
C10 C9 H9A . . 109.6 ?
C8 C9 H9B . . 109.6 ?
C10 C9 H9B . . 109.6 ?
H9A C9 H9B . . 108.1 ?
C11 C10 C9 . . 112.2(3) ?
C11 C10 H10A . . 109.2 ?
C9 C10 H10A . . 109.2 ?
C11 C10 H10B . . 109.2 ?
C9 C10 H10B . . 109.2 ?
H10A C10 H10B . . 107.9 ?
C12 C11 C10 . . 111.6(3) ?
C12 C11 H11A . . 109.3 ?
C10 C11 H11A . . 109.3 ?
C12 C11 H11B . . 109.3 ?
C10 C11 H11B . . 109.3 ?
H11A C11 H11B . . 108.0 ?
C11 C12 C13 . . 110.6(3) ?
C11 C12 H12A . . 109.5 ?
C13 C12 H12A . . 109.5 ?
C11 C12 H12B . . 109.5 ?
C13 C12 H12B . . 109.5 ?
H12A C12 H12B . . 108.1 ?
C8 C13 C12 . . 111.3(3) ?
C8 C13 H13A . . 109.4 ?
C12 C13 H13A . . 109.4 ?
C8 C13 H13B . . 109.4 ?
C12 C13 H13B . . 109.4 ?
H13A C13 H13B . . 108.0 ?
C19 C14 C15 . . 110.1(2) ?
C19 C14 P1 . . 109.76(18) ?
C15 C14 P1 . . 110.57(18) ?
C19 C14 H14 . . 108.8 ?
C15 C14 H14 . . 108.8 ?
P1 C14 H14 . . 108.8 ?
C16 C15 C14 . . 112.3(2) ?
C16 C15 H15A . . 109.1 ?
C14 C15 H15A . . 109.1 ?
C16 C15 H15B . . 109.1 ?
C14 C15 H15B . . 109.1 ?
H15A C15 H15B . . 107.9 ?
C17 C16 C15 . . 111.5(3) ?
C17 C16 H16A . . 109.3 ?
C15 C16 H16A . . 109.3 ?
C17 C16 H16B . . 109.3 ?
C15 C16 H16B . . 109.3 ?
H16A C16 H16B . . 108.0 ?
C16 C17 C18 . . 111.4(3) ?
C16 C17 H17A . . 109.3 ?
C18 C17 H17A . . 109.3 ?
C16 C17 H17B . . 109.3 ?
C18 C17 H17B . . 109.3 ?
H17A C17 H17B . . 108.0 ?
C17 C18 C19 . . 110.9(3) ?
C17 C18 H18A . . 109.5 ?
C19 C18 H18A . . 109.5 ?
C17 C18 H18B . . 109.5 ?
C19 C18 H18B . . 109.5 ?
H18A C18 H18B . . 108.0 ?
C18 C19 C14 . . 112.2(2) ?
C18 C19 H19A . . 109.2 ?
C14 C19 H19A . . 109.2 ?
C18 C19 H19B . . 109.2 ?
C14 C19 H19B . . 109.2 ?
H19A C19 H19B . . 107.9 ?
C25 C20 C21 . . 110.5(2) ?
C25 C20 P1 . . 114.90(18) ?
C21 C20 P1 . . 111.93(17) ?
C25 C20 H20 . . 106.3 ?
C21 C20 H20 . . 106.3 ?
P1 C20 H20 . . 106.3 ?
C22 C21 C20 . . 111.2(2) ?
C22 C21 H21A . . 109.4 ?
C20 C21 H21A . . 109.4 ?
C22 C21 H21B . . 109.4 ?
C20 C21 H21B . . 109.4 ?
H21A C21 H21B . . 108.0 ?
C23 C22 C21 . . 111.7(2) ?
C23 C22 H22A . . 109.3 ?
C21 C22 H22A . . 109.3 ?
C23 C22 H22B . . 109.3 ?
C21 C22 H22B . . 109.3 ?
H22A C22 H22B . . 107.9 ?
C24 C23 C22 . . 110.5(3) ?
C24 C23 H23A . . 109.5 ?
C22 C23 H23A . . 109.5 ?
C24 C23 H23B . . 109.5 ?
C22 C23 H23B . . 109.5 ?
H23A C23 H23B . . 108.1 ?
C23 C24 C25 . . 110.8(3) ?
C23 C24 H24A . . 109.5 ?
C25 C24 H24A . . 109.5 ?
C23 C24 H24B . . 109.5 ?
C25 C24 H24B . . 109.5 ?
H24A C24 H24B . . 108.1 ?
C24 C25 C20 . . 111.3(2) ?
C24 C25 H25A . . 109.4 ?
C20 C25 H25A . . 109.4 ?
C24 C25 H25B . . 109.4 ?
C20 C25 H25B . . 109.4 ?
H25A C25 H25B . . 108.0 ?

loop_
_geom_bond_atom_site_label_1
_geom_bond_atom_site_label_2
_geom_bond_site_symmetry_2
_geom_bond_distance
_geom_bond_publ_flag
Au S1 . 2.3091(7) y
Au P1 . 2.2602(7) y
S1 C1 . 1.767(3) ?
P1 C20 . 1.842(3) ?
P1 C14 . 1.839(2) ?
P1 C8 . 1.844(3) ?
O1 C1 . 1.367(3) ?
O1 C5 . 1.452(3) ?
N1 C1 . 1.263(3) ?
N1 C2 . 1.458(4) ?
C2 C4 . 1.520(4) ?
C2 C3 . 1.524(5) ?
C2 H2 . 0.9900 ?
C3 H3A . 0.9700 ?
C3 H3B . 0.9700 ?
C3 H3C . 0.9700 ?
C4 H4A . 0.9700 ?
C4 H4B . 0.9700 ?
C4 H4C . 0.9700 ?
C5 C7 . 1.508(4) ?
C5 C6 . 1.500(5) ?
C5 H5 . 0.9900 ?
C6 H6A . 0.9700 ?
C6 H6B . 0.9700 ?
C6 H6C . 0.9700 ?
C7 H7A . 0.9700 ?
C7 H7B . 0.9700 ?
C7 H7C . 0.9700 ?
C8 C13 . 1.519(4) ?
C8 C9 . 1.530(4) ?
C8 H8 . 0.9900 ?
C9 C10 . 1.525(5) ?
C9 H9A . 0.9800 ?
C9 H9B . 0.9800 ?
C10 C11 . 1.514(6) ?
C10 H10A . 0.9800 ?
C10 H10B . 0.9800 ?
C11 C12 . 1.512(6) ?
C11 H11A . 0.9800 ?
C11 H11B . 0.9800 ?
C12 C13 . 1.524(5) ?
C12 H12A . 0.9800 ?
C12 H12B . 0.9800 ?
C13 H13A . 0.9800 ?
C13 H13B . 0.9800 ?
C14 C19 . 1.532(4) ?
C14 C15 . 1.535(4) ?
C14 H14 . 0.9900 ?
C15 C16 . 1.525(4) ?
C15 H15A . 0.9800 ?
C15 H15B . 0.9800 ?
C16 C17 . 1.513(5) ?
C16 H16A . 0.9800 ?
C16 H16B . 0.9800 ?
C17 C18 . 1.522(4) ?
C17 H17A . 0.9800 ?
C17 H17B . 0.9800 ?
C18 C19 . 1.529(4) ?
C18 H18A . 0.9800 ?
C18 H18B . 0.9800 ?
C19 H19A . 0.9800 ?
C19 H19B . 0.9800 ?
C20 C25 . 1.536(4) ?
C20 C21 . 1.543(4) ?
C20 H20 . 0.9900 ?
C21 C22 . 1.531(4) ?
C21 H21A . 0.9800 ?
C21 H21B . 0.9800 ?
C22 C23 . 1.515(4) ?
C22 H22A . 0.9800 ?
C22 H22B . 0.9800 ?
C23 C24 . 1.512(5) ?
C23 H23A . 0.9800 ?
C23 H23B . 0.9800 ?
C24 C25 . 1.532(4) ?
C24 H24A . 0.9800 ?
C24 H24B . 0.9800 ?
C25 H25A . 0.9800 ?
C25 H25B . 0.9800 ?

loop_
_geom_torsion_atom_site_label_1
_geom_torsion_atom_site_label_2
_geom_torsion_atom_site_label_3
_geom_torsion_atom_site_label_4
_geom_torsion_site_symmetry_1
_geom_torsion_site_symmetry_2
_geom_torsion_site_symmetry_3
_geom_torsion_site_symmetry_4
_geom_torsion
_geom_torsion_publ_flag
C2 N1 C1 O1 . . . . 177.8(2) ?
C2 N1 C1 S1 . . . . -0.8(4) ?
C5 O1 C1 N1 . . . . -2.1(4) ?
C5 O1 C1 S1 . . . . 176.71(19) ?
Au S1 C1 N1 . . . . -173.7(2) ?
Au S1 C1 O1 . . . . 7.64(19) ?
C1 N1 C2 C4 . . . . 146.0(3) ?
C1 N1 C2 C3 . . . . -91.8(3) ?
C1 O1 C5 C7 . . . . -153.8(2) ?
C1 O1 C5 C6 . . . . 84.5(3) ?
C20 P1 C8 C13 . . . . 56.3(3) ?
C14 P1 C8 C13 . . . . -59.4(3) ?
Au P1 C8 C13 . . . . -177.6(2) ?
C20 P1 C8 C9 . . . . -72.0(2) ?
C14 P1 C8 C9 . . . . 172.2(2) ?
Au P1 C8 C9 . . . . 54.1(2) ?
C13 C8 C9 C10 . . . . 55.2(4) ?
P1 C8 C9 C10 . . . . -173.5(2) ?
C8 C9 C10 C11 . . . . -54.5(4) ?
C9 C10 C11 C12 . . . . 55.0(4) ?
C10 C11 C12 C13 . . . . -55.3(5) ?
C9 C8 C13 C12 . . . . -57.0(4) ?
P1 C8 C13 C12 . . . . 174.6(3) ?
C11 C12 C13 C8 . . . . 56.6(4) ?
C20 P1 C14 C19 . . . . 66.4(2) ?
C8 P1 C14 C19 . . . . -178.80(19) ?
Au P1 C14 C19 . . . . -62.62(19) ?
C20 P1 C14 C15 . . . . -172.0(2) ?
C8 P1 C14 C15 . . . . -57.1(2) ?
Au P1 C14 C15 . . . . 59.0(2) ?
C19 C14 C15 C16 . . . . -53.6(3) ?
P1 C14 C15 C16 . . . . -175.1(2) ?
C14 C15 C16 C17 . . . . 55.0(4) ?
C15 C16 C17 C18 . . . . -55.6(4) ?
C16 C17 C18 C19 . . . . 55.7(4) ?
C17 C18 C19 C14 . . . . -55.6(4) ?
C15 C14 C19 C18 . . . . 54.1(3) ?
P1 C14 C19 C18 . . . . 176.0(2) ?
C14 P1 C20 C25 . . . . 31.2(2) ?
C8 P1 C20 C25 . . . . -83.4(2) ?
Au P1 C20 C25 . . . . 156.48(18) ?
C14 P1 C20 C21 . . . . -95.9(2) ?
C8 P1 C20 C21 . . . . 149.53(18) ?
Au P1 C20 C21 . . . . 29.4(2) ?
C25 C20 C21 C22 . . . . 53.5(3) ?
P1 C20 C21 C22 . . . . -177.03(19) ?
C20 C21 C22 C23 . . . . -55.3(3) ?
C21 C22 C23 C24 . . . . 57.4(4) ?
C22 C23 C24 C25 . . . . -58.0(3) ?
C23 C24 C25 C20 . . . . 57.3(4) ?
C21 C20 C25 C24 . . . . -54.7(3) ?
P1 C20 C25 C24 . . . . 177.5(2) ?
